data_2223726
loop_
_publ_author_name
'Kurochkina, Nadezhda M.'
'Kuzovlev, Andrey S.'
'Puryaeva, Tamara P.'
'Velikodny, Yurii A.'
'Chernyshev, Vladimir V.'

_publ_section_title
;Bis{4'-[(2,3,5,6,8,9,11,12-octahydro-1,4,7,10,13-benzopentaoxacyclopentadecin-15-yl)methoxy]-2,2':6',2''-terpyridine}cadmium(II)
 bis(hexafluoridophosphate) trihydrate: a powder study
;
_journal_coeditor_code ER2073
_journal_issue 11
_journal_name_full 'Acta Crystallographica Section E'
_journal_page_first m1349
_journal_page_last m1350
_journal_paper_doi 10.1107/S1600536809040926
_journal_volume 65
_journal_year 2009
_chemical_formula_iupac '[Cd (C30 H31 N3 O6)2] (P F6)2, 3H2 O'
_chemical_formula_moiety 'C60 H62 Cd N6 O12 2+, 2(F6 P -), 3(H2 O)'
_chemical_formula_sum 'C60 H68 Cd F12 N6 O15 P2'
_chemical_formula_weight 1515.54
_chemical_name_common
;
Bis[4'-(4'''-benzo-15-crown-5)-methyloxy-2,2':6',2''-terpyridine]cadmium(II)
bis(hexafluoridophosphate) trihydrate
;
_chemical_name_systematic
;Bis{4'-[(2,3,5,6,8,9,11,12-octahydro-1,4,7,10,13-benzopentaoxacyclopentadecin-
15-yl)methoxy]-2,2':6',2''-terpyridine}cadmium(II)
 bis(hexafluoridophosphate)
trihydrate
;
_space_group_IT_number 56
_symmetry_cell_setting orthorhombic
_symmetry_space_group_name_Hall '-P 2ab 2ac'
_symmetry_space_group_name_H-M 'P c c n'
_audit_creation_method manual
_cell_angle_alpha 90.00
_cell_angle_beta 90.00
_cell_angle_gamma 90.00
_cell_formula_units_Z 4
_cell_length_a 12.720(3)
_cell_length_b 21.101(3)
_cell_length_c 24.795(5)
_cell_measurement_reflns_used 2031
_cell_measurement_temperature 295(2)
_cell_measurement_theta_max 40.00
_cell_measurement_theta_min 3.57
_cell_volume 6655(2)
_computing_cell_refinement 'MRIA (Zlokazov & Chernyshev, 1992)'
_computing_data_collection 'Huber G640 (Huber, 2002)'
_computing_data_reduction 'Huber G640 (Huber, 2002)'
_computing_molecular_graphics 'PLATON (Spek, 2009)'
_computing_publication_material 'MRIA (Zlokazov & Chernyshev, 1992) and SHELXL97 (Sheldrick, 2008)'
_computing_structure_refinement 'MRIA (Zlokazov & Chernyshev, 1992)'
_computing_structure_solution 'Simulated annealing (Zhukov <i>et al.</i>,  2001)'
_diffrn_ambient_temperature 295(2)
_diffrn_measurement_device 'Guinier camera G670'
_diffrn_radiation_monochromator 'Curved Germanium (111)'
_diffrn_radiation_source 'line-focus sealed tube'
_diffrn_radiation_type CuK\a~1~
_diffrn_radiation_wavelength 1.54060
_exptl_absorpt_coefficient_mu 3.983
_exptl_crystal_density_diffrn 1.513
_exptl_crystal_density_method 'not measured'
_exptl_crystal_F_000 3104
_pd_char_colour colourless
_pd_char_particle_morphology 'no specific habit'
_pd_instr_location
;
Dept. of Chemistry, Moscow State University, 119991 Moscow, Russia
;
_pd_meas_2theta_range_inc 0.01
_pd_meas_2theta_range_max 80.00
_pd_meas_2theta_range_min 4.00
_pd_meas_number_of_points 7601
_pd_meas_scan_method cont
_pd_prep_pressure 101
_pd_prep_temperature 295(2)
_pd_proc_2theta_range_inc 0.01
_pd_proc_2theta_range_max 80.00
_pd_proc_2theta_range_min 4.00
_pd_proc_ls_background_function 'Chebyshev polynomial up to the 5th order'
_pd_proc_ls_pref_orient_corr none
_pd_proc_ls_profile_function 'split-type pseudo-Voigt (Toraya, 1986)'
_pd_proc_ls_prof_R_factor 0.0196
_pd_proc_ls_prof_wR_expected 0.0146
_pd_proc_ls_prof_wR_factor 0.0244
_pd_proc_wavelength 1.54059
_pd_spec_mounting
;
thin layer in the specimen holder of the camera
;
_pd_spec_mount_mode transmission
_pd_spec_shape flat_sheet
_pd_spec_size_axial 15
_pd_spec_size_equat 1
_pd_spec_size_thick 1
_refine_diff_density_max 0.63
_refine_diff_density_min -0.53
_refine_ls_extinction_method none
_refine_ls_goodness_of_fit_all 1.6687
_refine_ls_hydrogen_treatment noref
_refine_ls_matrix_type fullcycle
_refine_ls_number_constraints 45
_refine_ls_number_parameters 184
_refine_ls_number_restraints 197
_refine_ls_shift/su_max .004
_refine_ls_shift/su_mean .001
_refine_ls_structure_factor_coef Inet
_refine_ls_weighting_scheme sigma
_cod_data_source_file er2073.cif
_cod_data_source_block I
_cod_database_code 2223726

loop_
_symmetry_equiv_pos_as_xyz
'x, y, z'
'-x+1/2, -y+1/2, z'
'x+1/2, -y, -z+1/2'
'-x, y+1/2, -z+1/2'
'-x, -y, -z'
'x-1/2, y-1/2, -z'
'-x-1/2, y, z-1/2'
'x, -y-1/2, z-1/2'

loop_
_atom_site_type_symbol
_atom_site_label
_atom_site_fract_x
_atom_site_fract_y
_atom_site_fract_z
_atom_site_U_iso_or_equiv
_atom_site_adp_type
_atom_site_calc_flag
_atom_site_refinement_flags
_atom_site_occupancy
_atom_site_disorder_assembly
_atom_site_disorder_group
Cd Cd 0.7500 0.2500 0.4194(14) 0.058(5) Uiso d S 1 . .
O O1 1.200(2) 0.111(2) 0.408(3) 0.076(6) Uiso d . 1 . .
O O2 1.459(2) -0.076(2) 0.327(3) 0.076(6) Uiso d . 1 . .
O O3 1.369(2) -0.199(3) 0.328(3) 0.076(6) Uiso d . 1 . .
O O4 1.460(2) -0.257(3) 0.426(3) 0.076(6) Uiso d . 1 . .
O O5 1.6125(19) -0.161(2) 0.470(3) 0.076(6) Uiso d . 1 . .
O O6 1.606(2) -0.056(2) 0.395(3) 0.076(6) Uiso d . 1 . .
N N1 0.859(2) 0.304(2) 0.355(3) 0.076(6) Uiso d . 1 . .
N N2 0.917(2) 0.204(3) 0.416(3) 0.076(6) Uiso d . 1 . .
N N3 0.761(2) 0.166(2) 0.484(3) 0.076(6) Uiso d . 1 . .
C C1 0.826(2) 0.354(3) 0.325(3) 0.076(6) Uiso d . 1 . .
H H1 0.7590 0.3698 0.3309 0.091 Uiso calc . 1 . .
C C2 0.887(2) 0.382(3) 0.285(3) 0.076(6) Uiso d . 1 . .
H H2 0.8634 0.4173 0.2664 0.091 Uiso calc . 1 . .
C C3 0.986(3) 0.356(3) 0.274(3) 0.076(6) Uiso d . 1 . .
H H3 1.0274 0.3718 0.2464 0.091 Uiso calc . 1 . .
C C4 1.021(2) 0.305(3) 0.305(3) 0.076(6) Uiso d . 1 . .
H H4 1.0878 0.2879 0.2996 0.091 Uiso calc . 1 . .
C C5 0.955(2) 0.278(3) 0.344(3) 0.076(6) Uiso d . 1 . .
C C6 0.989(2) 0.225(3) 0.380(3) 0.076(6) Uiso d . 1 . .
C C7 1.087(3) 0.195(3) 0.373(3) 0.076(6) Uiso d . 1 . .
H H7 1.1337 0.2080 0.3471 0.091 Uiso calc . 1 . .
C C8 1.111(2) 0.143(3) 0.407(4) 0.076(6) Uiso d . 1 . .
C C9 1.036(2) 0.125(3) 0.447(3) 0.076(6) Uiso d . 1 . .
H H9 1.0524 0.0928 0.4716 0.091 Uiso calc . 1 . .
C C10 0.940(3) 0.154(3) 0.449(3) 0.076(6) Uiso d . 1 . .
C C11 0.854(2) 0.135(3) 0.487(4) 0.076(6) Uiso d . 1 . .
C C12 0.866(3) 0.082(3) 0.522(3) 0.076(6) Uiso d . 1 . .
H H12 0.9282 0.0589 0.5208 0.091 Uiso calc . 1 . .
C C13 0.786(2) 0.066(3) 0.556(3) 0.076(6) Uiso d . 1 . .
H H13 0.7939 0.0323 0.5801 0.091 Uiso calc . 1 . .
C C14 0.692(2) 0.100(3) 0.555(3) 0.076(6) Uiso d . 1 . .
H H14 0.6360 0.0897 0.5774 0.091 Uiso calc . 1 . .
C C15 0.683(3) 0.149(3) 0.518(4) 0.076(6) Uiso d . 1 . .
H H15 0.6206 0.1722 0.5166 0.091 Uiso calc . 1 . .
C C16 1.289(3) 0.129(3) 0.371(3) 0.076(6) Uiso d . 1 . .
H H16A 1.3137 0.1713 0.3801 0.091 Uiso calc . 1 . .
H H16B 1.2647 0.1291 0.3342 0.091 Uiso calc . 1 . .
C C17 1.375(2) 0.081(3) 0.379(3) 0.076(6) Uiso d . 1 . .
C C18 1.374(2) 0.025(3) 0.348(3) 0.076(6) Uiso d . 1 . .
H H18 1.3213 0.0190 0.3224 0.091 Uiso calc . 1 . .
C C19 1.450(2) -0.021(4) 0.356(4) 0.076(6) Uiso d . 1 . .
C C20 1.533(2) -0.011(3) 0.394(4) 0.076(6) Uiso d . 1 . .
C C21 1.534(3) 0.045(3) 0.424(3) 0.076(6) Uiso d . 1 . .
H H21 1.5854 0.0508 0.4500 0.091 Uiso calc . 1 . .
C C22 1.456(3) 0.091(3) 0.416(3) 0.076(6) Uiso d . 1 . .
H H22 1.4579 0.1287 0.4356 0.091 Uiso calc . 1 . .
C C23 1.374(3) -0.094(3) 0.293(3) 0.076(6) Uiso d . 1 . .
H H23A 1.3070 -0.0869 0.3106 0.091 Uiso calc . 1 . .
H H23B 1.3750 -0.0699 0.2596 0.091 Uiso calc . 1 . .
C C24 1.386(2) -0.163(3) 0.280(3) 0.076(6) Uiso d . 1 . .
H H24A 1.3360 -0.1759 0.2529 0.091 Uiso calc . 1 . .
H H24B 1.4564 -0.1714 0.2667 0.091 Uiso calc . 1 . .
C C25 1.425(3) -0.259(3) 0.328(3) 0.076(6) Uiso d . 1 . .
H H25A 1.4982 -0.2514 0.3197 0.091 Uiso calc . 1 . .
H H25B 1.3957 -0.2859 0.2999 0.091 Uiso calc . 1 . .
C C26 1.413(2) -0.289(3) 0.383(3) 0.076(6) Uiso d . 1 . .
H H26A 1.3382 -0.2938 0.3905 0.091 Uiso calc . 1 . .
H H26B 1.4423 -0.3316 0.3811 0.091 Uiso calc . 1 . .
C C27 1.575(3) -0.263(3) 0.426(3) 0.076(6) Uiso d . 1 . .
H H27A 1.6059 -0.2454 0.3939 0.091 Uiso calc . 1 . .
H H27B 1.5957 -0.3071 0.4299 0.091 Uiso calc . 1 . .
C C28 1.604(2) -0.224(3) 0.477(4) 0.076(6) Uiso d . 1 . .
H H28A 1.5510 -0.2319 0.5045 0.091 Uiso calc . 1 . .
H H28B 1.6703 -0.2398 0.4908 0.091 Uiso calc . 1 . .
C C29 1.700(3) -0.133(4) 0.445(4) 0.076(6) Uiso d . 1 . .
H H29A 1.7112 -0.1511 0.4097 0.091 Uiso calc . 1 . .
H H29B 1.7629 -0.1398 0.4667 0.091 Uiso calc . 1 . .
C C30 1.675(3) -0.061(3) 0.441(4) 0.076(6) Uiso d . 1 . .
H H30A 1.6398 -0.0464 0.4734 0.091 Uiso calc . 1 . .
H H30B 1.7384 -0.0367 0.4357 0.091 Uiso calc . 1 . .
P P1 0.9384(18) -0.020(2) 0.343(2) 0.106(11) Uiso d . 1 . .
F F11 0.8318(18) 0.013(2) 0.360(2) 0.183(12) Uiso d . 1 . .
F F12 1.0448(17) -0.052(2) 0.3259(19) 0.183(12) Uiso d . 1 . .
F F13 0.9814(18) -0.012(2) 0.402(2) 0.183(12) Uiso d . 1 . .
F F14 0.984(2) 0.046(2) 0.327(2) 0.183(12) Uiso d . 1 . .
F F15 0.8942(17) -0.029(2) 0.284(2) 0.183(12) Uiso d . 1 . .
F F16 0.8922(18) -0.086(2) 0.359(2) 0.183(12) Uiso d . 1 . .
O O1W 0.2500 0.2500 0.287(2) 0.120(12) Uiso d S 1 . .
H H1W 0.2480 0.2200 0.2641 0.180 Uiso d . 1 . .
O O2W 0.2037(18) 0.154(2) 0.206(3) 0.106(12) Uiso d . 1 . .
H H2W1 0.1545 0.1411 0.1858 0.159 Uiso d . 1 . .
H H2W2 0.2413 0.1235 0.2171 0.159 Uiso d . 1 . .

loop_
_atom_type_symbol
_atom_type_description
_atom_type_scat_dispersion_real
_atom_type_scat_dispersion_imag
_atom_type_scat_source
Cd Cd 0.1185 4.6533 'International Tables Vol C Tables 4.2.6.8 and 6.1.1.4'
P P 0.2955 0.4335 'International Tables Vol C Tables 4.2.6.8 and 6.1.1.4'
F F 0.0727 0.0534 'International Tables Vol C Tables 4.2.6.8 and 6.1.1.4'
O O 0.0492 0.0322 'International Tables Vol C Tables 4.2.6.8 and 6.1.1.4'
N N 0.0311 0.0180 'International Tables Vol C Tables 4.2.6.8 and 6.1.1.4'
C C 0.0181 0.0091 'International Tables Vol C Tables 4.2.6.8 and 6.1.1.4'
H H 0.0000 0.0000 'International Tables Vol C Tables 4.2.6.8 and 6.1.1.4'

loop_
_geom_angle_atom_site_label_1
_geom_angle_atom_site_label_2
_geom_angle_atom_site_label_3
_geom_angle_site_symmetry_1
_geom_angle_site_symmetry_3
_geom_angle
_geom_angle_publ_flag
N1 Cd N2 . . 69.5(17) ?
N1 Cd N3 . . 139.8(11) ?
N1 Cd N1 . 2_655 96(2) ?
N1 Cd N2 . 2_655 107.5(19) ?
N1 Cd N3 . 2_655 97.7(18) ?
N2 Cd N3 . . 70.3(17) ?
N1 Cd N2 2_655 . 107.5(19) ?
N2 Cd N2 . 2_655 176(3) ?
N2 Cd N3 . 2_655 112.6(18) ?
N1 Cd N3 2_655 . 97.7(18) ?
N2 Cd N3 2_655 . 112.6(18) ?
N3 Cd N3 . 2_655 96(2) ?
N1 Cd N2 2_655 2_655 69.5(18) ?
N1 Cd N3 2_655 2_655 139.8(11) ?
N2 Cd N3 2_655 2_655 70.3(17) ?
F13 P1 F15 . . 179(3) ?
F13 P1 F16 . . 89(3) ?
F14 P1 F15 . . 90(3) ?
F14 P1 F16 . . 180(4) ?
F15 P1 F16 . . 90(3) ?
F11 P1 F12 . . 179(4) ?
F11 P1 F13 . . 90(3) ?
F11 P1 F14 . . 90(3) ?
F11 P1 F15 . . 90(3) ?
F11 P1 F16 . . 90(2) ?
F12 P1 F13 . . 90(3) ?
F12 P1 F14 . . 90(2) ?
F12 P1 F15 . . 90(3) ?
F12 P1 F16 . . 91(3) ?
F13 P1 F14 . . 91(3) ?
C8 O1 C16 . . 120(6) ?
C19 O2 C23 . . 118(4) ?
C24 O3 C25 . . 113(5) ?
C26 O4 C27 . . 113(5) ?
C28 O5 C29 . . 122(5) ?
C20 O6 C30 . . 119(7) ?
H1W O1W H1W . 2_555 96 ?
H2W1 O2W H2W2 . . 111 ?
Cd N1 C5 . . 117(4) ?
Cd N1 C1 . . 123(3) ?
C1 N1 C5 . . 120(5) ?
C6 N2 C10 . . 120(4) ?
Cd N2 C6 . . 120(4) ?
Cd N2 C10 . . 120(3) ?
C11 N3 C15 . . 119(6) ?
Cd N3 C11 . . 116(5) ?
Cd N3 C15 . . 125(3) ?
N1 C1 C2 . . 123(4) ?
C1 C2 C3 . . 118(6) ?
C2 C3 C4 . . 119(5) ?
C3 C4 C5 . . 120(4) ?
C4 C5 C6 . . 123(3) ?
N1 C5 C4 . . 120(6) ?
N1 C5 C6 . . 117(5) ?
C5 C6 C7 . . 122(5) ?
N2 C6 C5 . . 116(3) ?
N2 C6 C7 . . 122(6) ?
C6 C7 C8 . . 118(5) ?
O1 C8 C9 . . 115(7) ?
O1 C8 C7 . . 126(6) ?
C7 C8 C9 . . 118(4) ?
C8 C9 C10 . . 120(6) ?
N2 C10 C9 . . 121(5) ?
C9 C10 C11 . . 124(6) ?
N2 C10 C11 . . 115(4) ?
N3 C11 C12 . . 121(5) ?
N3 C11 C10 . . 118(7) ?
C10 C11 C12 . . 121(4) ?
C11 C12 C13 . . 119(4) ?
C12 C13 C14 . . 120(6) ?
C13 C14 C15 . . 118(5) ?
N3 C15 C14 . . 123(4) ?
O1 C16 C17 . . 107(5) ?
C16 C17 C18 . . 119(5) ?
C16 C17 C22 . . 122(6) ?
C18 C17 C22 . . 119(5) ?
C17 C18 C19 . . 120(6) ?
O2 C19 C18 . . 125(7) ?
C18 C19 C20 . . 120(7) ?
O2 C19 C20 . . 115(5) ?
O6 C20 C19 . . 114(7) ?
O6 C20 C21 . . 127(6) ?
C19 C20 C21 . . 119(5) ?
C20 C21 C22 . . 121(6) ?
C17 C22 C21 . . 120(6) ?
O2 C23 C24 . . 108(4) ?
O3 C24 C23 . . 109(6) ?
O3 C25 C26 . . 109(5) ?
O4 C26 C25 . . 117(5) ?
O4 C27 C28 . . 101(5) ?
O5 C28 C27 . . 116(7) ?
O5 C29 C30 . . 106(4) ?
O6 C30 C29 . . 104(6) ?
N1 C1 H1 . . 119.02 ?
C2 C1 H1 . . 118.21 ?
C3 C2 H2 . . 120.64 ?
C1 C2 H2 . . 121.06 ?
C2 C3 H3 . . 120.96 ?
C4 C3 H3 . . 120.23 ?
C5 C4 H4 . . 119.17 ?
C3 C4 H4 . . 120.66 ?
C6 C7 H7 . . 120.20 ?
C8 C7 H7 . . 121.61 ?
C8 C9 H9 . . 119.78 ?
C10 C9 H9 . . 120.01 ?
C11 C12 H12 . . 120.36 ?
C13 C12 H12 . . 120.20 ?
C12 C13 H13 . . 120.62 ?
C14 C13 H13 . . 119.68 ?
C13 C14 H14 . . 121.76 ?
C15 C14 H14 . . 120.43 ?
N3 C15 H15 . . 117.54 ?
C14 C15 H15 . . 119.07 ?
O1 C16 H16A . . 109.92 ?
O1 C16 H16B . . 110.65 ?
C17 C16 H16A . . 109.67 ?
H16A C16 H16B . . 108.72 ?
C17 C16 H16B . . 110.61 ?
C17 C18 H18 . . 119.46 ?
C19 C18 H18 . . 120.31 ?
C22 C21 H21 . . 120.53 ?
C20 C21 H21 . . 118.82 ?
C17 C22 H22 . . 119.39 ?
C21 C22 H22 . . 120.13 ?
O2 C23 H23B . . 110.81 ?
O2 C23 H23A . . 111.11 ?
H23A C23 H23B . . 108.32 ?
C24 C23 H23A . . 109.67 ?
C24 C23 H23B . . 108.88 ?
O3 C24 H24A . . 109.30 ?
C23 C24 H24B . . 110.14 ?
O3 C24 H24B . . 109.01 ?
C23 C24 H24A . . 110.90 ?
H24A C24 H24B . . 108.67 ?
O3 C25 H25B . . 109.47 ?
C26 C25 H25A . . 110.35 ?
C26 C25 H25B . . 111.70 ?
H25A C25 H25B . . 107.65 ?
O3 C25 H25A . . 108.83 ?
O4 C26 H26A . . 108.81 ?
O4 C26 H26B . . 108.62 ?
C25 C26 H26B . . 107.92 ?
H26A C26 H26B . . 106.66 ?
C25 C26 H26A . . 107.84 ?
O4 C27 H27A . . 111.94 ?
C28 C27 H27A . . 111.83 ?
C28 C27 H27B . . 111.22 ?
O4 C27 H27B . . 110.64 ?
H27A C27 H27B . . 109.95 ?
C27 C28 H28A . . 108.37 ?
C27 C28 H28B . . 108.17 ?
H28A C28 H28B . . 107.24 ?
O5 C28 H28B . . 108.40 ?
O5 C28 H28A . . 108.38 ?
C30 C29 H29A . . 111.02 ?
O5 C29 H29A . . 110.53 ?
O5 C29 H29B . . 110.18 ?
H29A C29 H29B . . 108.73 ?
C30 C29 H29B . . 110.29 ?
O6 C30 H30B . . 111.22 ?
O6 C30 H30A . . 110.53 ?
H30A C30 H30B . . 109.26 ?
C29 C30 H30A . . 110.60 ?
C29 C30 H30B . . 110.91 ?

loop_
_geom_bond_atom_site_label_1
_geom_bond_atom_site_label_2
_geom_bond_site_symmetry_2
_geom_bond_distance
_geom_bond_publ_flag
Cd N1 . 2.42(6) ?
Cd N2 . 2.34(3) ?
Cd N3 . 2.39(6) ?
Cd N1 2_655 2.42(6) ?
Cd N2 2_655 2.34(3) ?
Cd N3 2_655 2.39(6) ?
P1 F15 . 1.58(7) ?
P1 F16 . 1.56(6) ?
P1 F12 . 1.57(4) ?
P1 F13 . 1.57(7) ?
P1 F11 . 1.58(4) ?
P1 F14 . 1.56(6) ?
O1 C16 . 1.50(8) ?
O1 C8 . 1.32(5) ?
O2 C23 . 1.42(7) ?
O2 C19 . 1.37(10) ?
O3 C24 . 1.43(10) ?
O3 C25 . 1.45(8) ?
O4 C26 . 1.40(9) ?
O4 C27 . 1.47(5) ?
O5 C29 . 1.40(7) ?
O5 C28 . 1.34(8) ?
O6 C20 . 1.34(6) ?
O6 C30 . 1.44(10) ?
O1W H1W . 0.85 ?
O2W H2W2 . 0.85 ?
O2W H2W1 . 0.85 ?
N1 C5 . 1.36(5) ?
N1 C1 . 1.34(8) ?
N2 C6 . 1.35(8) ?
N2 C10 . 1.37(9) ?
N3 C15 . 1.35(8) ?
N3 C11 . 1.35(5) ?
C1 C2 . 1.39(9) ?
C2 C3 . 1.40(5) ?
C3 C4 . 1.40(9) ?
C4 C5 . 1.40(8) ?
C5 C6 . 1.49(9) ?
C6 C7 . 1.42(6) ?
C7 C8 . 1.40(10) ?
C8 C9 . 1.43(9) ?
C9 C10 . 1.37(5) ?
C10 C11 . 1.50(9) ?
C11 C12 . 1.41(10) ?
C12 C13 . 1.38(8) ?
C13 C14 . 1.39(6) ?
C14 C15 . 1.39(10) ?
C16 C17 . 1.51(7) ?
C17 C18 . 1.41(9) ?
C17 C22 . 1.40(8) ?
C18 C19 . 1.38(8) ?
C19 C20 . 1.43(10) ?
C20 C21 . 1.38(10) ?
C21 C22 . 1.39(7) ?
C23 C24 . 1.50(9) ?
C25 C26 . 1.51(10) ?
C27 C28 . 1.55(11) ?
C29 C30 . 1.56(10) ?
C1 H1 . 0.93 ?
C2 H2 . 0.93 ?
C3 H3 . 0.93 ?
C4 H4 . 0.93 ?
C7 H7 . 0.93 ?
C9 H9 . 0.93 ?
C12 H12 . 0.93 ?
C13 H13 . 0.93 ?
C14 H14 . 0.93 ?
C15 H15 . 0.93 ?
C16 H16B . 0.97 ?
C16 H16A . 0.97 ?
C18 H18 . 0.93 ?
C21 H21 . 0.93 ?
C22 H22 . 0.93 ?
C23 H23A . 0.97 ?
C23 H23B . 0.97 ?
C24 H24B . 0.97 ?
C24 H24A . 0.97 ?
C25 H25A . 0.97 ?
C25 H25B . 0.97 ?
C26 H26A . 0.97 ?
C26 H26B . 0.97 ?
C27 H27B . 0.97 ?
C27 H27A . 0.97 ?
C28 H28B . 0.97 ?
C28 H28A . 0.97 ?
C29 H29A . 0.97 ?
C29 H29B . 0.97 ?
C30 H30B . 0.97 ?
C30 H30A . 0.97 ?

loop_
_geom_hbond_atom_site_label_D
_geom_hbond_atom_site_label_H
_geom_hbond_atom_site_label_A
_geom_hbond_site_symmetry_A
_geom_hbond_distance_DH
_geom_hbond_distance_HA
_geom_hbond_distance_DA
_geom_hbond_angle_DHA
O1W H1W O2W . 0.85 2.08 2.91(6) 165
C3 H3 F15 4_755 0.93 2.44 3.21(7) 140
C4 H4 O1W 1_655 0.93 2.23 3.17(4) 178
C4 H4 O1W 2_655 0.93 2.23 3.17(4) 178
C7 H7 O1W 1_655 0.93 2.28 3.20(7) 175
C7 H7 O1W 2_655 0.93 2.28 3.20(7) 175
C12 H12 F13 5_756 0.93 2.44 3.10(7) 128
C15 H15 O4 5_756 0.93 2.51 3.23(8) 135
C22 H22 O5 5_856 0.93 2.60 3.31(10) 133
C23 H23B F15 3_555 0.97 2.36 3.23(8) 149
C30 H30B F11 1_655 0.97 2.46 3.23(8) 137
